data_7215108
loop_
_publ_author_name
'Liang, Lixuan'
'Huang, Haifeng'
'Wang, Kai'
'Bian, Chengming'
'Song, Jinhong'
'Ling, Liming'
'Zhao, Fengqi'
'Zhou, Zhiming'

_publ_section_title
;
 Oxy-bridged bis(1H-tetrazol-5-yl)furazan and its energetic salts paired
 with nitrogen-rich cations: highly thermally stable energetic materials
 with low sensitivity
;
_journal_issue 41
_journal_name_full 'Journal of Materials Chemistry'
_journal_page_first 21954
_journal_paper_doi 10.1039/c2jm33873d
_journal_volume 22
_journal_year 2012
_chemical_formula_sum 'C8 H12 N18 O3'
_chemical_formula_weight 408.36
_chemical_name_systematic
;
?
;
_space_group_IT_number 15
_symmetry_cell_setting monoclinic
_symmetry_space_group_name_Hall '-C 2yc'
_symmetry_space_group_name_H-M 'C 1 2/c 1'
_atom_sites_solution_hydrogens difmap
_atom_sites_solution_primary direct
_atom_sites_solution_secondary difmap
_audit_creation_method SHELXL-97
_cell_angle_alpha 90.00
_cell_angle_beta 109.451(7)
_cell_angle_gamma 90.00
_cell_formula_units_Z 4
_cell_length_a 10.489(6)
_cell_length_b 11.018(6)
_cell_length_c 15.197(8)
_cell_measurement_reflns_used 3082
_cell_measurement_temperature 153(2)
_cell_measurement_theta_max 30.032
_cell_measurement_theta_min 2.768
_cell_volume 1656.0(16)
_computing_cell_refinement 'CrystalClear (Rigaku Inc., 2008)'
_computing_data_collection 'CrystalClear (Rigaku Inc., 2008)'
_computing_data_reduction 'CrystalClear (Rigaku Inc., 2008)'
_computing_structure_refinement 'SHELXL-97 (Sheldrick, 1997)'
_computing_structure_solution 'SHELXS-97 (Sheldrick, 1990)'
_diffrn_ambient_temperature 153(2)
_diffrn_detector_area_resol_mean 28.5714
_diffrn_measured_fraction_theta_full 0.994
_diffrn_measured_fraction_theta_max 0.994
_diffrn_measurement_device_type AFC10/Saturn724+
_diffrn_measurement_method 'phi and omega scans'
_diffrn_radiation_monochromator graphite
_diffrn_radiation_source 'Rotating Anode'
_diffrn_radiation_type MoK\a
_diffrn_radiation_wavelength 0.71073
_diffrn_reflns_av_R_equivalents 0.0436
_diffrn_reflns_av_sigmaI/netI 0.0641
_diffrn_reflns_limit_h_max 14
_diffrn_reflns_limit_h_min -14
_diffrn_reflns_limit_k_max 9
_diffrn_reflns_limit_k_min -15
_diffrn_reflns_limit_l_max 21
_diffrn_reflns_limit_l_min -18
_diffrn_reflns_number 5732
_diffrn_reflns_theta_full 30.05
_diffrn_reflns_theta_max 30.05
_diffrn_reflns_theta_min 2.77
_diffrn_standards_decay_% 0
_diffrn_standards_interval_count 0
_diffrn_standards_interval_time 0
_diffrn_standards_number 0
_exptl_absorpt_coefficient_mu 0.133
_exptl_absorpt_correction_type none
_exptl_crystal_colour Colorless
_exptl_crystal_density_diffrn 1.638
_exptl_crystal_density_method 'not measured'
_exptl_crystal_description Block
_exptl_crystal_F_000 840
_exptl_crystal_size_max 0.51
_exptl_crystal_size_mid 0.48
_exptl_crystal_size_min 0.40
_refine_diff_density_max 0.203
_refine_diff_density_min -0.257
_refine_diff_density_rms 0.062
_refine_ls_extinction_method none
_refine_ls_goodness_of_fit_ref 1.001
_refine_ls_hydrogen_treatment X,Y,Z,Ueq
_refine_ls_matrix_type full
_refine_ls_number_parameters 156
_refine_ls_number_reflns 2423
_refine_ls_number_restraints 0
_refine_ls_restrained_S_all 1.001
_refine_ls_R_factor_all 0.0682
_refine_ls_R_factor_gt 0.0447
_refine_ls_shift/su_max 0.000
_refine_ls_shift/su_mean 0.000
_refine_ls_structure_factor_coef Fsqd
_refine_ls_weighting_details 'calc w=1/[\s^2^(Fo^2^)+(0.0269P)^2^+0.1390P] where P=(Fo^2^+2Fc^2^)/3'
_refine_ls_weighting_scheme calc
_refine_ls_wR_factor_gt 0.0914
_refine_ls_wR_factor_ref 0.0986
_reflns_number_gt 1563
_reflns_number_total 2423
_reflns_threshold_expression >2sigma(I)
_cod_data_source_file c2jm33873d.txt
_cod_data_source_block bo1636
_cod_depositor_comments
;
The following automatic conversions were performed:

'_symmetry_cell_setting' value 'Monoclinic' changed to 'monoclinic'
according to
/usr/data/users/saulius/automatic-downloads/retrospective/RSC/lib/dictionaries/cif_core.dic
dictionary named 'cif_core.dic' version 2.4.2 from 2011-04-26.

Automatic conversion script
Id: cif_fix_values 2281 2013-09-26 08:29:07Z andrius 
;
_cod_original_cell_volume 1656.0(15)
_cod_original_sg_symbol_H-M C2/c
_cod_database_code 7215108

loop_
_symmetry_equiv_pos_as_xyz
'x, y, z'
'-x, y, -z+1/2'
'x+1/2, y+1/2, z'
'-x+1/2, y+1/2, -z+1/2'
'-x, -y, -z'
'x, -y, z-1/2'
'-x+1/2, -y+1/2, -z'
'x+1/2, -y+1/2, z-1/2'

loop_
_atom_site_label
_atom_site_type_symbol
_atom_site_fract_x
_atom_site_fract_y
_atom_site_fract_z
_atom_site_U_iso_or_equiv
_atom_site_adp_type
_atom_site_occupancy
_atom_site_symmetry_multiplicity
_atom_site_calc_flag
_atom_site_refinement_flags
O1 O 0.68110(12) 0.32009(10) 0.42382(8) 0.0385(3) Uani 1 1 d .
O2 O 0.5000 0.51391(12) 0.2500 0.0284(3) Uani 1 2 d S
N1 N 0.60976(13) 0.34060(11) 0.33096(9) 0.0313(3) Uani 1 1 d .
N2 N 0.68330(13) 0.42227(11) 0.47714(9) 0.0322(3) Uani 1 1 d .
N3 N 0.64154(12) 0.65536(11) 0.54122(8) 0.0275(3) Uani 1 1 d .
N4 N 0.59811(13) 0.76992(11) 0.54282(9) 0.0314(3) Uani 1 1 d .
N5 N 0.52714(13) 0.80413(11) 0.45752(9) 0.0312(3) Uani 1 1 d .
N6 N 0.52110(12) 0.71306(10) 0.39715(8) 0.0261(3) Uani 1 1 d .
N7 N 0.83976(13) 0.62651(13) 0.73138(10) 0.0300(3) Uani 1 1 d .
N8 N 0.78455(14) 0.42558(15) 0.69989(10) 0.0371(4) Uani 1 1 d .
N9 N 0.91162(13) 0.48438(13) 0.84767(9) 0.0327(3) Uani 1 1 d .
C1 C 0.56973(13) 0.45232(13) 0.32865(10) 0.0229(3) Uani 1 1 d .
C2 C 0.61416(13) 0.50451(12) 0.41879(10) 0.0224(3) Uani 1 1 d .
C3 C 0.59226(13) 0.62438(12) 0.45107(9) 0.0213(3) Uani 1 1 d .
C4 C 0.84694(13) 0.51248(13) 0.76020(10) 0.0249(3) Uani 1 1 d .
H7A H 0.7936(16) 0.6428(15) 0.6697(13) 0.039(5) Uiso 1 1 d .
H7B H 0.8828(16) 0.6847(15) 0.7701(13) 0.040(5) Uiso 1 1 d .
H8A H 0.7502(17) 0.4417(16) 0.6376(15) 0.055(6) Uiso 1 1 d .
H8B H 0.807(2) 0.345(2) 0.7186(17) 0.102(9) Uiso 1 1 d .
H9A H 0.9520(16) 0.5435(16) 0.8885(13) 0.042(5) Uiso 1 1 d .
H9B H 0.9088(16) 0.4082(17) 0.8690(13) 0.059(6) Uiso 1 1 d .

loop_
_atom_site_aniso_label
_atom_site_aniso_U_11
_atom_site_aniso_U_22
_atom_site_aniso_U_33
_atom_site_aniso_U_23
_atom_site_aniso_U_13
_atom_site_aniso_U_12
O1 0.0558(7) 0.0277(6) 0.0234(6) 0.0006(5) 0.0017(5) 0.0126(5)
O2 0.0450(8) 0.0229(8) 0.0116(7) 0.000 0.0017(6) 0.000
N1 0.0455(8) 0.0273(7) 0.0182(7) 0.0010(5) 0.0065(6) 0.0078(5)
N2 0.0453(8) 0.0255(7) 0.0205(7) -0.0007(5) 0.0039(6) 0.0065(5)
N3 0.0345(7) 0.0286(7) 0.0148(6) -0.0018(5) 0.0021(5) 0.0033(5)
N4 0.0415(7) 0.0283(7) 0.0195(7) -0.0040(6) 0.0035(6) 0.0031(5)
N5 0.0420(7) 0.0276(7) 0.0177(6) -0.0028(5) 0.0014(6) 0.0042(5)
N6 0.0359(7) 0.0219(6) 0.0163(6) 0.0002(5) 0.0030(5) 0.0007(5)
N7 0.0336(7) 0.0333(8) 0.0177(7) 0.0072(6) 0.0014(6) 0.0004(6)
N8 0.0455(8) 0.0413(9) 0.0180(7) -0.0041(6) 0.0021(6) -0.0112(6)
N9 0.0472(8) 0.0262(8) 0.0167(7) 0.0030(6) -0.0002(6) -0.0079(6)
C1 0.0303(7) 0.0230(7) 0.0151(7) 0.0028(6) 0.0071(6) 0.0011(6)
C2 0.0265(7) 0.0241(7) 0.0149(7) 0.0022(6) 0.0045(5) 0.0006(5)
C3 0.0248(7) 0.0231(7) 0.0137(6) 0.0006(6) 0.0033(5) -0.0005(5)
C4 0.0253(7) 0.0305(8) 0.0180(7) 0.0005(6) 0.0060(6) -0.0036(6)

loop_
_atom_type_symbol
_atom_type_description
_atom_type_scat_dispersion_real
_atom_type_scat_dispersion_imag
_atom_type_scat_source
C C 0.0033 0.0016 'International Tables Vol C Tables 4.2.6.8 and 6.1.1.4'
H H 0.0000 0.0000 'International Tables Vol C Tables 4.2.6.8 and 6.1.1.4'
N N 0.0061 0.0033 'International Tables Vol C Tables 4.2.6.8 and 6.1.1.4'
O O 0.0106 0.0060 'International Tables Vol C Tables 4.2.6.8 and 6.1.1.4'

loop_
_geom_angle_atom_site_label_1
_geom_angle_atom_site_label_2
_geom_angle_atom_site_label_3
_geom_angle
_geom_angle_site_symmetry_3
N1 O1 N2 111.34(11) .
C1 O2 C1 120.00(16) 2_655
C1 N1 O1 104.11(12) .
C2 N2 O1 105.66(12) .
C3 N3 N4 103.90(11) .
N5 N4 N3 109.56(12) .
N4 N5 N6 109.90(12) .
C3 N6 N5 103.75(12) .
C4 N7 H7A 118.4(10) .
C4 N7 H7B 120.4(11) .
H7A N7 H7B 121.0(15) .
C4 N8 H8A 120.4(11) .
C4 N8 H8B 116.9(15) .
H8A N8 H8B 118.2(18) .
C4 N9 H9A 119.5(11) .
C4 N9 H9B 120.9(12) .
H9A N9 H9B 119.3(16) .
N1 C1 O2 124.95(13) .
N1 C1 C2 111.13(12) .
O2 C1 C2 123.85(13) .
N2 C2 C1 107.76(13) .
N2 C2 C3 121.05(13) .
C1 C2 C3 131.17(12) .
N6 C3 N3 112.89(12) .
N6 C3 C2 125.30(13) .
N3 C3 C2 121.80(12) .
N9 C4 N7 120.80(14) .
N9 C4 N8 119.70(15) .
N7 C4 N8 119.47(15) .

loop_
_geom_bond_atom_site_label_1
_geom_bond_atom_site_label_2
_geom_bond_distance
_geom_bond_site_symmetry_2
O1 N1 1.3782(17) .
O1 N2 1.3829(17) .
O2 C1 1.3571(15) .
O2 C1 1.3571(15) 2_655
N1 C1 1.2973(19) .
N2 C2 1.3058(18) .
N3 C3 1.3376(18) .
N3 N4 1.3449(18) .
N4 N5 1.3167(18) .
N5 N6 1.3467(17) .
N6 C3 1.3326(17) .
N7 C4 1.324(2) .
N7 H7A 0.918(17) .
N7 H7B 0.886(17) .
N8 C4 1.336(2) .
N8 H8A 0.91(2) .
N8 H8B 0.94(3) .
N9 C4 1.312(2) .
N9 H9A 0.902(17) .
N9 H9B 0.904(18) .
C1 C2 1.414(2) .
C2 C3 1.453(2) .

loop_
_geom_torsion_atom_site_label_1
_geom_torsion_atom_site_label_2
_geom_torsion_atom_site_label_3
_geom_torsion_atom_site_label_4
_geom_torsion
_geom_torsion_site_symmetry_1
N2 O1 N1 C1 -0.20(16) .
N1 O1 N2 C2 0.33(16) .
C3 N3 N4 N5 -0.15(16) .
N3 N4 N5 N6 0.26(17) .
N4 N5 N6 C3 -0.26(16) .
O1 N1 C1 O2 177.00(12) .
O1 N1 C1 C2 0.00(16) .
C1 O2 C1 N1 21.06(11) 2_655
C1 O2 C1 C2 -162.30(16) 2_655
O1 N2 C2 C1 -0.32(15) .
O1 N2 C2 C3 178.51(12) .
N1 C1 C2 N2 0.21(17) .
O2 C1 C2 N2 -176.83(12) .
N1 C1 C2 C3 -178.45(14) .
O2 C1 C2 C3 4.5(2) .
N5 N6 C3 N3 0.17(16) .
N5 N6 C3 C2 178.87(13) .
N4 N3 C3 N6 -0.02(16) .
N4 N3 C3 C2 -178.77(13) .
N2 C2 C3 N6 -178.62(14) .
C1 C2 C3 N6 -0.1(2) .
N2 C2 C3 N3 0.0(2) .
C1 C2 C3 N3 178.48(14) .
